data_2238287
loop_
_publ_author_name
'Venugopala, K. N.'
'Nayak, Susanta K.'
'Govender, Thavendran'
'Kruger, Hendrik G.'
'Maguire, Glenn E. M.'

_publ_section_title
;
 {2-[(1,3-Benzothiazol-2-yl)methoxy]-5-fluorophenyl}(4-chlorophenyl)methanone
;
_journal_coeditor_code XU5707
_journal_issue 7
_journal_name_full 'Acta Crystallographica Section E'
_journal_page_first o1007
_journal_page_last o1008
_journal_paper_doi 10.1107/S1600536813014621
_journal_volume 69
_journal_year 2013
_chemical_formula_iupac 'C21 H13 Cl F N O2 S'
_chemical_formula_moiety 'C21 H13 Cl F N O2 S'
_chemical_formula_sum 'C21 H13 Cl F N O2 S'
_chemical_formula_weight 397.84
_chemical_melting_point 419(2)
_chemical_name_systematic
;
{2-[(1,3-Benzothiazol-2-yl)methoxy]-5-fluorophenyl}(4-chlorophenyl)methanone
;
_space_group_IT_number 33
_symmetry_cell_setting orthorhombic
_symmetry_space_group_name_Hall 'P 2c -2n'
_symmetry_space_group_name_H-M 'P n a 21'
_atom_sites_solution_hydrogens geom
_atom_sites_solution_primary direct
_atom_sites_solution_secondary difmap
_cell_angle_alpha 90
_cell_angle_beta 90
_cell_angle_gamma 90
_cell_formula_units_Z 8
_cell_length_a 19.7280(6)
_cell_length_b 7.4755(3)
_cell_length_c 24.4847(7)
_cell_measurement_reflns_used 340
_cell_measurement_temperature 292(2)
_cell_measurement_theta_max 27.0
_cell_measurement_theta_min 2.7
_cell_volume 3610.9(2)
_computing_cell_refinement
;
CrysAlis PRO (Oxford Diffraction, 2009)
;
_computing_data_collection
;
CrysAlis PRO (Oxford Diffraction, 2009)
;
_computing_data_reduction
;
CrysAlis PRO (Oxford Diffraction, 2009)
;
_computing_molecular_graphics
;ORTEP-3 for Windows (Farrugia, 2012)
 and Mercury (Macrae <i>et al.</i>, 2008)
;
_computing_publication_material 'PLATON (Spek, 2009) and PARST (Nardelli, 1995)'
_computing_structure_refinement 'SHELXL97 (Sheldrick, 2008)'
_computing_structure_solution 'SHELXS97 (Sheldrick, 2008)'
_diffrn_ambient_temperature 292(2)
_diffrn_detector_area_resol_mean 16.0839
_diffrn_measured_fraction_theta_full 0.999
_diffrn_measured_fraction_theta_max 0.999
_diffrn_measurement_device_type 'Oxford Diffraction Xcalibur (Eos, Nova)'
_diffrn_measurement_method '\w scans'
_diffrn_radiation_monochromator mirror
_diffrn_radiation_source 'Mova (Mo) X-ray Source'
_diffrn_radiation_type 'Mo K\a'
_diffrn_radiation_wavelength 0.7107
_diffrn_reflns_av_R_equivalents 0.0762
_diffrn_reflns_av_sigmaI/netI 0.0778
_diffrn_reflns_limit_h_max 24
_diffrn_reflns_limit_h_min -24
_diffrn_reflns_limit_k_max 9
_diffrn_reflns_limit_k_min -9
_diffrn_reflns_limit_l_max 30
_diffrn_reflns_limit_l_min -30
_diffrn_reflns_number 36561
_diffrn_reflns_reduction_process
;
;
_diffrn_reflns_theta_full 26.00
_diffrn_reflns_theta_max 26.00
_diffrn_reflns_theta_min 2.65
_exptl_absorpt_coefficient_mu 0.354
_exptl_absorpt_correction_T_max 0.9723
_exptl_absorpt_correction_T_min 0.9391
_exptl_absorpt_correction_type multi-scan
_exptl_absorpt_process_details
;
(CrysAlis PRO; Oxford Diffraction, 2009)
;
_exptl_crystal_colour colorless
_exptl_crystal_density_diffrn 1.464
_exptl_crystal_density_method 'Not Measured'
_exptl_crystal_description block
_exptl_crystal_F_000 1632
_exptl_crystal_size_max 0.18
_exptl_crystal_size_mid 0.12
_exptl_crystal_size_min 0.08
_refine_diff_density_max 0.314
_refine_diff_density_min -0.212
_refine_ls_abs_structure_details 'Flack (1983)'
_refine_ls_abs_structure_Flack -0.05(8)
_refine_ls_extinction_coef 0.0012(2)
_refine_ls_extinction_expression Fc^*^=kFc[1+0.001xFc^2^\l^3^/sin(2\q)]^-1/4^
_refine_ls_extinction_method 'SHELXL97 (Sheldrick, 2008)'
_refine_ls_goodness_of_fit_ref 0.994
_refine_ls_hydrogen_treatment constr
_refine_ls_matrix_type full
_refine_ls_number_parameters 488
_refine_ls_number_reflns 7100
_refine_ls_number_restraints 1
_refine_ls_restrained_S_all 0.994
_refine_ls_R_factor_all 0.1125
_refine_ls_R_factor_gt 0.0531
_refine_ls_shift/su_max 0.000
_refine_ls_shift/su_mean 0.000
_refine_ls_structure_factor_coef Fsqd
_refine_ls_weighting_details 'calc w=1/[\s^2^(Fo^2^)+(0.0370P)^2^+0.0000P] where P=(Fo^2^+2Fc^2^)/3'
_refine_ls_weighting_scheme calc
_refine_ls_wR_factor_gt 0.0942
_refine_ls_wR_factor_ref 0.1181
_reflns_number_gt 4182
_reflns_number_total 7100
_reflns_threshold_expression I>2sigma(I)
_cod_data_source_file xu5707.cif
_cod_data_source_block I
_cod_original_cell_volume 3611.0(2)
_cod_database_code 2238287
_cod_database_fobs_code 2238287

loop_
_symmetry_equiv_pos_site_id
_symmetry_equiv_pos_as_xyz
1 x,y,z
2 -x,-y,1/2+z
3 1/2-x,1/2+y,1/2+z
4 1/2+x,1/2-y,z

loop_
_atom_site_type_symbol
_atom_site_label
_atom_site_fract_x
_atom_site_fract_y
_atom_site_fract_z
_atom_site_U_iso_or_equiv
_atom_site_adp_type
_atom_site_calc_flag
_atom_site_refinement_flags
_atom_site_occupancy
_atom_site_symmetry_multiplicity
S S2 0.06104(6) 0.33720(18) 0.47599(5) 0.0583(4) Uani d . 1 1
S S1 0.17610(6) 0.63708(17) 0.25881(5) 0.0595(4) Uani d . 1 1
Cl Cl2 0.06464(8) 0.7998(2) 0.57593(6) 0.1029(6) Uani d . 1 1
Cl Cl1 0.18806(8) 0.1307(2) 0.15892(6) 0.1061(6) Uani d . 1 1
O O1 0.22799(14) 0.5887(4) 0.36472(11) 0.0561(8) Uani d . 1 1
N N1 0.08765(16) 0.8291(5) 0.31021(13) 0.0426(9) Uani d . 1 1
O O2 0.41192(16) 0.4498(5) 0.33659(13) 0.0686(10) Uani d . 1 1
O O3 0.00885(14) 0.3921(4) 0.37068(11) 0.0537(8) Uani d . 1 1
N N2 0.14867(17) 0.1432(5) 0.42445(14) 0.0442(9) Uani d . 1 1
F F1 0.37852(17) 0.3630(5) 0.53847(12) 0.1056(12) Uani d . 1 1
F F2 -0.14027(16) 0.6181(5) 0.19584(12) 0.0965(11) Uani d . 1 1
C C35 -0.0842(2) 0.5483(6) 0.33474(16) 0.0444(11) Uani d . 1 1
C C6 0.06876(18) 0.8298(5) 0.25537(18) 0.0420(10) Uani d . 1 1
C C27 0.1675(2) 0.1403(6) 0.47895(18) 0.0427(10) Uani d . 1 1
C C28 0.0952(2) 0.2386(5) 0.41793(18) 0.0406(10) Uani d . 1 1
C C16 0.3100(2) 0.3434(5) 0.29917(17) 0.0397(10) Uani d . 1 1
C C37 -0.0700(2) 0.6470(6) 0.43582(17) 0.0443(11) Uani d . 1 1
C C24 0.1953(2) 0.1670(7) 0.5891(2) 0.0622(14) Uani d . 1 1
H H24 0.2059 0.1769 0.6260 0.075 Uiso calc R 1 1
C C18 0.2180(2) 0.1664(6) 0.26527(19) 0.0530(12) Uani d . 1 1
H H18 0.1816 0.0900 0.2717 0.064 Uiso calc R 1 1
C C26 0.2223(2) 0.0503(6) 0.50034(18) 0.0532(12) Uani d . 1 1
H H26 0.2501 -0.0184 0.4779 0.064 Uiso calc R 1 1
C C34 -0.1231(2) 0.6039(6) 0.29010(19) 0.0553(13) Uani d . 1 1
H H34 -0.1627 0.6688 0.2955 0.066 Uiso calc R 1 1
C C9 0.2631(2) 0.5326(6) 0.40965(16) 0.0446(11) Uani d . 1 1
C C1 0.1111(2) 0.7311(6) 0.22139(19) 0.0492(12) Uani d . 1 1
C C19 0.2358(3) 0.2103(7) 0.21246(19) 0.0571(13) Uani d . 1 1
C C38 -0.0117(2) 0.7485(5) 0.4272(2) 0.0473(12) Uani d . 1 1
H H38 0.0004 0.7809 0.3918 0.057 Uiso calc R 1 1
C C15 0.3522(2) 0.4139(6) 0.34429(18) 0.0472(11) Uani d . 1 1
C C21 0.3291(2) 0.3796(6) 0.24532(17) 0.0500(12) Uani d . 1 1
H H21 0.3673 0.4487 0.2384 0.060 Uiso calc R 1 1
O O4 -0.17413(16) 0.5686(5) 0.39716(13) 0.0701(10) Uani d . 1 1
C C17 0.2540(2) 0.2356(6) 0.30809(19) 0.0461(12) Uani d . 1 1
H H17 0.2406 0.2100 0.3437 0.055 Uiso calc R 1 1
C C40 0.0101(3) 0.7524(7) 0.5223(2) 0.0609(14) Uani d . 1 1
C C2 0.0976(2) 0.7182(7) 0.1656(2) 0.0652(14) Uani d . 1 1
H H2 0.1258 0.6527 0.1427 0.078 Uiso calc R 1 1
C C10 0.2421(2) 0.5674(6) 0.46288(17) 0.0515(12) Uani d . 1 1
H H10 0.2019 0.6291 0.4693 0.062 Uiso calc R 1 1
C C41 -0.0482(2) 0.6569(7) 0.53269(19) 0.0623(14) Uani d . 1 1
H H41 -0.0604 0.6271 0.5682 0.075 Uiso calc R 1 1
C C32 -0.0457(3) 0.4639(7) 0.22913(18) 0.0631(14) Uani d . 1 1
H H32 -0.0333 0.4358 0.1935 0.076 Uiso calc R 1 1
C C29 0.0633(2) 0.2694(6) 0.36384(19) 0.0507(12) Uani d . 1 1
H H29A 0.0964 0.3179 0.3385 0.061 Uiso calc R 1 1
H H29B 0.0465 0.1574 0.3491 0.061 Uiso calc R 1 1
C C14 0.3237(2) 0.4423(6) 0.39979(17) 0.0426(11) Uani d . 1 1
C C5 0.0125(2) 0.9163(6) 0.23477(18) 0.0535(12) Uani d . 1 1
H H5 -0.0158 0.9825 0.2575 0.064 Uiso calc R 1 1
C C31 -0.0069(2) 0.4062(6) 0.27210(17) 0.0546(13) Uani d . 1 1
H H31 0.0321 0.3393 0.2658 0.066 Uiso calc R 1 1
C C22 0.1258(2) 0.2402(6) 0.51368(18) 0.0453(12) Uani d . 1 1
C C42 -0.0883(2) 0.6062(7) 0.48870(19) 0.0585(13) Uani d . 1 1
H H42 -0.1282 0.5435 0.4950 0.070 Uiso calc R 1 1
C C11 0.2812(3) 0.5095(6) 0.50601(18) 0.0633(14) Uani d . 1 1
H H11 0.2674 0.5295 0.5418 0.076 Uiso calc R 1 1
C C36 -0.1134(2) 0.5866(6) 0.39001(17) 0.0488(11) Uani d . 1 1
C C33 -0.1023(3) 0.5621(7) 0.2386(2) 0.0635(14) Uani d . 1 1
C C39 0.0280(2) 0.8013(6) 0.4703(2) 0.0546(12) Uani d . 1 1
H H39 0.0667 0.8696 0.4644 0.066 Uiso calc R 1 1
C C8 0.1729(2) 0.7062(6) 0.37194(18) 0.0504(12) Uani d . 1 1
H H8A 0.1884 0.8193 0.3868 0.061 Uiso calc R 1 1
H H8B 0.1401 0.6548 0.3969 0.061 Uiso calc R 1 1
C C30 -0.0263(2) 0.4483(6) 0.32504(18) 0.0458(11) Uani d . 1 1
C C4 -0.0004(2) 0.9022(7) 0.1803(2) 0.0667(15) Uani d . 1 1
H H4 -0.0384 0.9592 0.1659 0.080 Uiso calc R 1 1
C C7 0.1416(2) 0.7339(6) 0.31678(18) 0.0444(11) Uani d . 1 1
C C25 0.2354(2) 0.0638(7) 0.55564(19) 0.0610(13) Uani d . 1 1
H H25 0.2720 0.0021 0.5705 0.073 Uiso calc R 1 1
C C20 0.2919(2) 0.3138(6) 0.20268(19) 0.0574(13) Uani d . 1 1
H H20 0.3046 0.3394 0.1670 0.069 Uiso calc R 1 1
C C12 0.3407(3) 0.4220(7) 0.49521(19) 0.0641(14) Uani d . 1 1
C C13 0.3629(2) 0.3886(6) 0.4435(2) 0.0575(13) Uani d . 1 1
H H13 0.4039 0.3304 0.4378 0.069 Uiso calc R 1 1
C C23 0.1399(2) 0.2553(6) 0.5689(2) 0.0595(13) Uani d . 1 1
H H23 0.1124 0.3236 0.5917 0.071 Uiso calc R 1 1
C C3 0.0414(2) 0.8049(8) 0.1455(2) 0.0702(16) Uani d . 1 1
H H3 0.0314 0.7985 0.1085 0.084 Uiso calc R 1 1

loop_
_atom_site_aniso_label
_atom_site_aniso_U_11
_atom_site_aniso_U_22
_atom_site_aniso_U_33
_atom_site_aniso_U_12
_atom_site_aniso_U_13
_atom_site_aniso_U_23
S2 0.0601(8) 0.0648(8) 0.0499(7) 0.0205(7) 0.0044(6) -0.0056(7)
S1 0.0573(7) 0.0733(9) 0.0478(7) 0.0237(6) 0.0023(6) -0.0068(7)
Cl2 0.1140(12) 0.1242(14) 0.0707(10) -0.0212(11) -0.0177(9) -0.0367(10)
Cl1 0.1281(13) 0.1298(15) 0.0602(10) -0.0478(11) -0.0180(9) -0.0170(10)
O1 0.0629(19) 0.067(2) 0.0387(17) 0.0271(17) -0.0047(15) -0.0040(16)
N1 0.0363(19) 0.045(2) 0.047(2) 0.0055(17) 0.0011(16) -0.0016(17)
O2 0.045(2) 0.088(3) 0.072(2) -0.0047(19) 0.0011(18) -0.006(2)
O3 0.0607(19) 0.060(2) 0.0403(17) 0.0167(17) -0.0029(15) -0.0032(16)
N2 0.0402(19) 0.048(2) 0.044(2) 0.0019(18) 0.0020(17) -0.0069(18)
F1 0.113(2) 0.145(3) 0.0588(19) 0.009(2) -0.0385(18) 0.025(2)
F2 0.102(2) 0.122(3) 0.065(2) -0.007(2) -0.0297(17) 0.033(2)
C35 0.045(3) 0.047(3) 0.041(3) -0.011(2) -0.004(2) 0.006(2)
C6 0.041(2) 0.043(3) 0.043(3) -0.001(2) 0.001(2) 0.003(2)
C27 0.044(2) 0.043(3) 0.041(3) 0.000(2) 0.008(2) -0.007(2)
C28 0.043(2) 0.041(3) 0.038(3) 0.000(2) 0.003(2) -0.0030(19)
C16 0.039(2) 0.036(2) 0.044(2) 0.004(2) 0.001(2) 0.000(2)
C37 0.050(3) 0.041(3) 0.042(3) 0.007(2) 0.003(2) -0.003(2)
C24 0.071(3) 0.071(4) 0.044(3) 0.001(3) -0.004(3) 0.003(3)
C18 0.061(3) 0.043(3) 0.055(3) -0.013(2) 0.002(2) -0.004(2)
C26 0.044(3) 0.061(3) 0.055(3) 0.007(2) 0.003(2) -0.005(2)
C34 0.052(3) 0.054(3) 0.060(3) -0.007(2) -0.010(2) 0.011(3)
C9 0.047(3) 0.046(3) 0.041(3) 0.002(2) -0.004(2) -0.001(2)
C1 0.043(2) 0.058(3) 0.046(3) 0.010(2) 0.001(2) 0.004(2)
C19 0.073(3) 0.051(3) 0.047(3) -0.007(3) -0.006(3) -0.012(2)
C38 0.051(3) 0.039(3) 0.052(3) -0.002(2) 0.006(2) -0.002(2)
C15 0.046(3) 0.041(3) 0.054(3) 0.004(2) -0.006(2) 0.001(2)
C21 0.042(2) 0.059(3) 0.049(3) -0.001(2) 0.009(2) 0.000(2)
O4 0.046(2) 0.095(3) 0.069(2) -0.002(2) 0.0001(17) -0.003(2)
C17 0.050(3) 0.042(3) 0.046(3) 0.001(2) 0.008(2) -0.003(2)
C40 0.068(3) 0.062(3) 0.053(3) -0.003(3) 0.004(3) -0.022(3)
C2 0.053(3) 0.096(4) 0.046(3) 0.002(3) 0.005(3) -0.001(3)
C10 0.062(3) 0.054(3) 0.038(3) -0.002(3) -0.001(2) -0.005(2)
C41 0.067(3) 0.074(4) 0.045(3) 0.006(3) 0.013(3) -0.008(3)
C32 0.079(4) 0.070(4) 0.040(3) -0.021(3) -0.005(3) 0.004(3)
C29 0.049(3) 0.054(3) 0.050(3) 0.007(2) 0.006(2) -0.011(2)
C14 0.047(3) 0.043(3) 0.038(2) 0.002(2) -0.010(2) -0.001(2)
C5 0.046(3) 0.063(3) 0.052(3) 0.005(2) -0.002(2) 0.007(2)
C31 0.060(3) 0.056(3) 0.048(3) -0.003(2) 0.002(2) -0.001(2)
C22 0.048(2) 0.046(3) 0.042(3) 0.001(2) 0.001(2) 0.002(2)
C42 0.052(3) 0.066(3) 0.058(3) 0.000(3) 0.009(2) 0.005(3)
C11 0.084(4) 0.067(4) 0.039(3) -0.019(3) -0.008(3) 0.005(3)
C36 0.046(3) 0.044(3) 0.056(3) 0.005(2) -0.002(2) 0.006(2)
C33 0.068(3) 0.068(4) 0.055(3) -0.011(3) -0.018(3) 0.015(3)
C39 0.053(3) 0.048(3) 0.063(3) -0.007(2) 0.006(3) -0.008(3)
C8 0.056(3) 0.052(3) 0.043(3) 0.020(2) 0.000(2) 0.002(2)
C30 0.057(3) 0.040(3) 0.041(3) -0.003(2) -0.008(2) 0.003(2)
C4 0.052(3) 0.085(4) 0.063(3) 0.007(3) -0.003(3) 0.020(3)
C7 0.046(2) 0.046(3) 0.041(3) 0.003(2) 0.003(2) 0.001(2)
C25 0.056(3) 0.069(4) 0.058(3) 0.009(3) -0.007(2) -0.001(3)
C20 0.067(3) 0.064(4) 0.041(3) 0.005(3) 0.003(2) 0.001(2)
C12 0.075(4) 0.072(4) 0.045(3) -0.002(3) -0.025(3) 0.018(3)
C13 0.057(3) 0.060(3) 0.056(3) 0.004(3) -0.013(2) 0.010(3)
C23 0.067(3) 0.067(4) 0.044(3) 0.009(3) 0.008(3) -0.004(3)
C3 0.059(3) 0.107(5) 0.045(3) -0.005(3) -0.007(3) 0.014(3)

loop_
_atom_type_symbol
_atom_type_description
_atom_type_scat_dispersion_real
_atom_type_scat_dispersion_imag
_atom_type_scat_source
C C 0.0033 0.0016 ' International Tables Vol C Tables 4.2.6.8 and 6.1.1.4'
H H 0.0000 0.0000 ' International Tables Vol C Tables 4.2.6.8 and 6.1.1.4'
Cl Cl 0.1484 0.1585 ' International Tables Vol C Tables 4.2.6.8 and 6.1.1.4'
F F 0.0171 0.0103 ' International Tables Vol C Tables 4.2.6.8 and 6.1.1.4'
N N 0.0061 0.0033 ' International Tables Vol C Tables 4.2.6.8 and 6.1.1.4'
O O 0.0106 0.0060 ' International Tables Vol C Tables 4.2.6.8 and 6.1.1.4'
S S 0.1246 0.1234 ' International Tables Vol C Tables 4.2.6.8 and 6.1.1.4'

loop_
_geom_angle_atom_site_label_1
_geom_angle_atom_site_label_2
_geom_angle_atom_site_label_3
_geom_angle
C22 S2 C28 88.4(2)
C1 S1 C7 88.4(2)
C9 O1 C8 118.8(3)
C7 N1 C6 110.0(3)
C30 O3 C29 118.7(3)
C28 N2 C27 110.4(3)
C30 C35 C34 118.6(4)
C30 C35 C36 125.0(4)
C34 C35 C36 116.1(4)
C5 C6 N1 124.7(4)
C5 C6 C1 120.9(4)
N1 C6 C1 114.5(4)
C26 C27 N2 125.8(4)
C26 C27 C22 119.4(4)
N2 C27 C22 114.8(4)
N2 C28 C29 123.1(4)
N2 C28 S2 116.9(3)
C29 C28 S2 120.0(3)
C17 C16 C21 118.5(4)
C17 C16 C15 122.5(4)
C21 C16 C15 118.9(4)
C42 C37 C38 118.6(4)
C42 C37 C36 119.5(4)
C38 C37 C36 121.9(4)
C23 C24 C25 121.1(5)
C23 C24 H24 119.5
C25 C24 H24 119.5
C17 C18 C19 119.7(4)
C17 C18 H18 120.1
C19 C18 H18 120.1
C27 C26 C25 119.0(4)
C27 C26 H26 120.5
C25 C26 H26 120.5
C33 C34 C35 119.4(4)
C33 C34 H34 120.3
C35 C34 H34 120.3
O1 C9 C10 123.1(4)
O1 C9 C14 116.4(4)
C10 C9 C14 120.5(4)
C2 C1 C6 120.5(4)
C2 C1 S1 129.3(4)
C6 C1 S1 110.2(3)
C20 C19 C18 120.3(4)
C20 C19 Cl1 120.3(4)
C18 C19 Cl1 119.5(4)
C39 C38 C37 120.7(5)
C39 C38 H38 119.7
C37 C38 H38 119.7
O2 C15 C16 120.3(4)
O2 C15 C14 118.3(4)
C16 C15 C14 121.4(4)
C20 C21 C16 120.4(4)
C20 C21 H21 119.8
C16 C21 H21 119.8
C18 C17 C16 120.9(4)
C18 C17 H17 119.6
C16 C17 H17 119.6
C39 C40 C41 121.7(5)
C39 C40 Cl2 119.3(4)
C41 C40 Cl2 118.9(4)
C3 C2 C1 118.2(5)
C3 C2 H2 120.9
C1 C2 H2 120.9
C11 C10 C9 119.5(4)
C11 C10 H10 120.3
C9 C10 H10 120.3
C40 C41 C42 118.2(4)
C40 C41 H41 120.9
C42 C41 H41 120.9
C33 C32 C31 119.9(4)
C33 C32 H32 120.0
C31 C32 H32 120.0
O3 C29 C28 108.4(4)
O3 C29 H29A 110.0
C28 C29 H29A 110.0
O3 C29 H29B 110.0
C28 C29 H29B 110.0
H29A C29 H29B 108.4
C13 C14 C9 119.2(4)
C13 C14 C15 117.1(4)
C9 C14 C15 123.5(4)
C4 C5 C6 118.2(5)
C4 C5 H5 120.9
C6 C5 H5 120.9
C32 C31 C30 119.5(4)
C32 C31 H31 120.3
C30 C31 H31 120.3
C23 C22 C27 121.3(4)
C23 C22 S2 129.2(4)
C27 C22 S2 109.5(3)
C37 C42 C41 121.3(4)
C37 C42 H42 119.4
C41 C42 H42 119.4
C12 C11 C10 118.8(4)
C12 C11 H11 120.6
C10 C11 H11 120.6
O4 C36 C37 119.6(4)
O4 C36 C35 119.1(4)
C37 C36 C35 121.4(4)
F2 C33 C32 119.4(5)
F2 C33 C34 118.6(5)
C32 C33 C34 122.0(4)
C40 C39 C38 119.4(4)
C40 C39 H39 120.3
C38 C39 H39 120.3
O1 C8 C7 106.9(3)
O1 C8 H8A 110.3
C7 C8 H8A 110.3
O1 C8 H8B 110.3
C7 C8 H8B 110.3
H8A C8 H8B 108.6
O3 C30 C31 123.3(4)
O3 C30 C35 116.1(4)
C31 C30 C35 120.6(4)
C5 C4 C3 121.9(5)
C5 C4 H4 119.0
C3 C4 H4 119.0
N1 C7 C8 121.9(4)
N1 C7 S1 116.9(3)
C8 C7 S1 121.2(3)
C24 C25 C26 121.0(4)
C24 C25 H25 119.5
C26 C25 H25 119.5
C21 C20 C19 120.2(4)
C21 C20 H20 119.9
C19 C20 H20 119.9
C13 C12 F1 119.0(5)
C13 C12 C11 122.9(4)
F1 C12 C11 118.2(5)
C12 C13 C14 119.1(4)
C12 C13 H13 120.4
C14 C13 H13 120.4
C24 C23 C22 118.1(4)
C24 C23 H23 120.9
C22 C23 H23 120.9
C2 C3 C4 120.4(5)
C2 C3 H3 119.8
C4 C3 H3 119.8

loop_
_geom_bond_atom_site_label_1
_geom_bond_atom_site_label_2
_geom_bond_distance
S2 C22 1.735(4)
S2 C28 1.737(4)
S1 C1 1.726(4)
S1 C7 1.733(4)
Cl2 C40 1.734(5)
Cl1 C19 1.721(5)
O1 C9 1.366(5)
O1 C8 1.408(4)
N1 C7 1.291(5)
N1 C6 1.393(5)
O2 C15 1.224(5)
O3 C30 1.380(5)
O3 C29 1.422(5)
N2 C28 1.283(5)
N2 C27 1.386(5)
F1 C12 1.369(5)
F2 C33 1.354(5)
C35 C30 1.387(6)
C35 C34 1.398(5)
C35 C36 1.498(6)
C6 C5 1.380(5)
C6 C1 1.391(6)
C27 C26 1.376(5)
C27 C22 1.399(5)
C28 C29 1.485(6)
C16 C17 1.385(5)
C16 C21 1.398(6)
C16 C15 1.480(6)
C37 C42 1.378(6)
C37 C38 1.394(5)
C37 C36 1.481(6)
C24 C23 1.369(6)
C24 C25 1.376(6)
C24 H24 0.9300
C18 C17 1.368(6)
C18 C19 1.380(6)
C18 H18 0.9300
C26 C25 1.382(6)
C26 H26 0.9300
C34 C33 1.362(7)
C34 H34 0.9300
C9 C10 1.392(5)
C9 C14 1.394(6)
C1 C2 1.395(6)
C19 C20 1.371(6)
C38 C39 1.373(6)
C38 H38 0.9300
C15 C14 1.486(6)
C21 C20 1.368(6)
C21 H21 0.9300
O4 C36 1.218(5)
C17 H17 0.9300
C40 C39 1.369(7)
C40 C41 1.378(6)
C2 C3 1.374(6)
C2 H2 0.9300
C10 C11 1.378(6)
C10 H10 0.9300
C41 C42 1.389(6)
C41 H41 0.9300
C32 C33 1.356(7)
C32 C31 1.371(6)
C32 H32 0.9300
C29 H29A 0.9700
C29 H29B 0.9700
C14 C13 1.381(5)
C5 C4 1.363(6)
C5 H5 0.9300
C31 C30 1.388(5)
C31 H31 0.9300
C22 C23 1.386(6)
C42 H42 0.9300
C11 C12 1.369(7)
C11 H11 0.9300
C39 H39 0.9300
C8 C7 1.500(6)
C8 H8A 0.9700
C8 H8B 0.9700
C4 C3 1.391(6)
C4 H4 0.9300
C25 H25 0.9300
C20 H20 0.9300
C12 C13 1.362(6)
C13 H13 0.9300
C23 H23 0.9300
C3 H3 0.9300

loop_
_geom_hbond_atom_site_label_D
_geom_hbond_atom_site_label_H
_geom_hbond_atom_site_label_A
_geom_hbond_site_symmetry_A
_geom_hbond_distance_DH
_geom_hbond_distance_HA
_geom_hbond_distance_DA
_geom_hbond_angle_DHA
_geom_hbond_publ_flag
C3 H3 F1 3_554 0.93 2.52 3.091(6) 120 yes
C5 H5 O2 4_465 0.93 2.46 3.340(5) 158 yes
C26 H26 O4 4_555 0.93 2.51 3.369(5) 154 yes
C18 H18 Cg1 1_545 0.93 2.83 3.686(5) 154 yes
C39 H39 Cg2 1_565 0.93 2.82 3.619(5) 145 yes

loop_
_geom_torsion_atom_site_label_1
_geom_torsion_atom_site_label_2
_geom_torsion_atom_site_label_3
_geom_torsion_atom_site_label_4
_geom_torsion
C7 N1 C6 C5 178.7(4)
C7 N1 C6 C1 -0.1(5)
C28 N2 C27 C26 179.8(4)
C28 N2 C27 C22 -0.5(5)
C27 N2 C28 C29 179.1(4)
C27 N2 C28 S2 0.2(5)
C22 S2 C28 N2 0.1(3)
C22 S2 C28 C29 -178.8(4)
N2 C27 C26 C25 178.5(4)
C22 C27 C26 C25 -1.2(6)
C30 C35 C34 C33 -1.4(7)
C36 C35 C34 C33 -175.2(4)
C8 O1 C9 C10 8.4(6)
C8 O1 C9 C14 -169.3(4)
C5 C6 C1 C2 0.2(7)
N1 C6 C1 C2 179.1(4)
C5 C6 C1 S1 -179.3(3)
N1 C6 C1 S1 -0.4(5)
C7 S1 C1 C2 -178.8(5)
C7 S1 C1 C6 0.6(3)
C17 C18 C19 C20 4.0(7)
C17 C18 C19 Cl1 -177.1(4)
C42 C37 C38 C39 2.3(6)
C36 C37 C38 C39 -179.4(4)
C17 C16 C15 O2 153.1(4)
C21 C16 C15 O2 -23.8(6)
C17 C16 C15 C14 -26.6(6)
C21 C16 C15 C14 156.5(4)
C17 C16 C21 C20 1.9(6)
C15 C16 C21 C20 178.9(4)
C19 C18 C17 C16 -2.8(7)
C21 C16 C17 C18 -0.1(6)
C15 C16 C17 C18 -177.1(4)
C6 C1 C2 C3 -0.2(7)
S1 C1 C2 C3 179.2(4)
O1 C9 C10 C11 -178.5(4)
C14 C9 C10 C11 -0.9(7)
C39 C40 C41 C42 1.7(7)
Cl2 C40 C41 C42 -174.4(4)
C30 O3 C29 C28 176.6(3)
N2 C28 C29 O3 -175.2(4)
S2 C28 C29 O3 3.6(5)
O1 C9 C14 C13 177.4(4)
C10 C9 C14 C13 -0.4(7)
O1 C9 C14 C15 3.1(6)
C10 C9 C14 C15 -174.7(4)
O2 C15 C14 C13 -43.0(6)
C16 C15 C14 C13 136.7(4)
O2 C15 C14 C9 131.3(5)
C16 C15 C14 C9 -49.0(6)
N1 C6 C5 C4 -178.7(4)
C1 C6 C5 C4 0.1(7)
C33 C32 C31 C30 0.3(7)
C26 C27 C22 C23 2.2(6)
N2 C27 C22 C23 -177.5(4)
C26 C27 C22 S2 -179.7(3)
N2 C27 C22 S2 0.6(5)
C28 S2 C22 C23 177.5(5)
C28 S2 C22 C27 -0.4(3)
C38 C37 C42 C41 -3.1(7)
C36 C37 C42 C41 178.5(4)
C40 C41 C42 C37 1.2(7)
C9 C10 C11 C12 1.2(7)
C42 C37 C36 O4 29.3(6)
C38 C37 C36 O4 -148.9(4)
C42 C37 C36 C35 -151.1(4)
C38 C37 C36 C35 30.6(6)
C30 C35 C36 O4 -134.0(5)
C34 C35 C36 O4 39.3(6)
C30 C35 C36 C37 46.5(7)
C34 C35 C36 C37 -140.2(4)
C31 C32 C33 F2 -179.9(4)
C31 C32 C33 C34 -1.1(8)
C35 C34 C33 F2 -179.5(4)
C35 C34 C33 C32 1.7(8)
C41 C40 C39 C38 -2.4(7)
Cl2 C40 C39 C38 173.6(3)
C37 C38 C39 C40 0.4(7)
C9 O1 C8 C7 -176.1(4)
C29 O3 C30 C31 -6.9(6)
C29 O3 C30 C35 171.6(4)
C32 C31 C30 O3 178.4(4)
C32 C31 C30 C35 -0.1(7)
C34 C35 C30 O3 -177.9(4)
C36 C35 C30 O3 -4.8(6)
C34 C35 C30 C31 0.7(6)
C36 C35 C30 C31 173.9(4)
C6 C5 C4 C3 -0.4(7)
C6 N1 C7 C8 -178.8(4)
C6 N1 C7 S1 0.6(5)
O1 C8 C7 N1 176.7(4)
O1 C8 C7 S1 -2.7(5)
C1 S1 C7 N1 -0.8(4)
C1 S1 C7 C8 178.7(4)
C23 C24 C25 C26 2.0(8)
C27 C26 C25 C24 -0.9(7)
C16 C21 C20 C19 -0.7(7)
C18 C19 C20 C21 -2.3(7)
Cl1 C19 C20 C21 178.9(4)
C10 C11 C12 C13 -0.3(8)
C10 C11 C12 F1 -179.1(4)
F1 C12 C13 C14 177.7(4)
C11 C12 C13 C14 -1.0(8)
C9 C14 C13 C12 1.4(7)
C15 C14 C13 C12 176.0(4)
C25 C24 C23 C22 -0.9(7)
C27 C22 C23 C24 -1.1(7)
S2 C22 C23 C24 -178.9(4)
C1 C2 C3 C4 -0.1(8)
C5 C4 C3 C2 0.4(8)
